data_4502584
loop_
_publ_author_name
'Lee, Tu'
'Wang, Pu Yun'

_publ_section_title
;
 Screening, Manufacturing, Photoluminescence, and Molecular Recognition of
 Co-Crystals: Cytosine with Dicarboxylic Acids
;
_journal_issue 3
_journal_name_full 'Crystal Growth &amp; Design'
_journal_page_first 1419
_journal_paper_doi 10.1021/cg901412d
_journal_volume 10
_journal_year 2010
_chemical_formula_sum 'C9 H13 N6 O5'
_chemical_formula_weight 285.25
_chemical_name_systematic
; 
 ? 
;
_space_group_IT_number 14
_symmetry_cell_setting monoclinic
_symmetry_space_group_name_Hall '-P 2ybc'
_symmetry_space_group_name_H-M 'P 1 21/c 1'
_atom_sites_solution_hydrogens geom
_atom_sites_solution_primary direct
_atom_sites_solution_secondary difmap
_audit_creation_method SHELXL-97
_cell_angle_alpha 90.00
_cell_angle_beta 101.689(2)
_cell_angle_gamma 90.00
_cell_formula_units_Z 4
_cell_length_a 6.5157(2)
_cell_length_b 15.1368(6)
_cell_length_c 12.6989(5)
_cell_measurement_reflns_used 3457
_cell_measurement_temperature 296(2)
_cell_measurement_theta_max 25
_cell_measurement_theta_min 2.5
_cell_volume 1226.48(8)
_computing_cell_refinement 'Bruker APEX2'
_computing_data_collection 'Bruker APEX2'
_computing_data_reduction 'Bruker Saint'
_computing_molecular_graphics 'Bruker APEX2'
_computing_publication_material 'Bruker APEX2'
_computing_structure_refinement 'Shelxtl-97 (Sheldrick, 2008)'
_computing_structure_solution 'Shelxtl-97 (Sheldrick, 2008)'
_diffrn_ambient_temperature 296(2)
_diffrn_measured_fraction_theta_full 0.995
_diffrn_measured_fraction_theta_max 0.995
_diffrn_measurement_device_type 'CCD area detector'
_diffrn_measurement_method 'phi and omega scans'
_diffrn_radiation_monochromator graphite
_diffrn_radiation_source 'fine-focus sealed tube'
_diffrn_radiation_type MoK\a
_diffrn_radiation_wavelength 0.71073
_diffrn_reflns_av_R_equivalents 0.0207
_diffrn_reflns_av_sigmaI/netI 0.0192
_diffrn_reflns_limit_h_max 8
_diffrn_reflns_limit_h_min -8
_diffrn_reflns_limit_k_max 18
_diffrn_reflns_limit_k_min -18
_diffrn_reflns_limit_l_max 15
_diffrn_reflns_limit_l_min -15
_diffrn_reflns_number 10466
_diffrn_reflns_theta_full 26.38
_diffrn_reflns_theta_max 26.38
_diffrn_reflns_theta_min 2.69
_exptl_absorpt_coefficient_mu 0.128
_exptl_absorpt_correction_T_max 0.7454
_exptl_absorpt_correction_T_min 0.6885
_exptl_absorpt_correction_type empirical
_exptl_crystal_colour Colorless
_exptl_crystal_density_diffrn 1.545
_exptl_crystal_density_meas ?
_exptl_crystal_density_method 'not measured'
_exptl_crystal_description Lump
_exptl_crystal_F_000 596
_exptl_crystal_size_max 0.15
_exptl_crystal_size_mid 0.15
_exptl_crystal_size_min 0.15
_refine_diff_density_max 1.082
_refine_diff_density_min -0.339
_refine_diff_density_rms 0.080
_refine_ls_extinction_method none
_refine_ls_goodness_of_fit_ref 1.041
_refine_ls_hydrogen_treatment constr
_refine_ls_matrix_type full
_refine_ls_number_parameters 182
_refine_ls_number_reflns 2494
_refine_ls_number_restraints 0
_refine_ls_restrained_S_all 1.041
_refine_ls_R_factor_all 0.0940
_refine_ls_R_factor_gt 0.0779
_refine_ls_shift/su_max 0.000
_refine_ls_shift/su_mean 0.000
_refine_ls_structure_factor_coef Fsqd
_refine_ls_weighting_details 'calc w=1/[\s^2^(Fo^2^)+(0.1534P)^2^+1.1441P] where P=(Fo^2^+2Fc^2^)/3'
_refine_ls_weighting_scheme calc
_refine_ls_wR_factor_gt 0.2414
_refine_ls_wR_factor_ref 0.2588
_reflns_number_gt 1914
_reflns_number_total 2494
_reflns_threshold_expression >2sigma(I)
_cod_data_source_file cg901412d_si_003.cif
_cod_data_source_block 090412_0m
_cod_depositor_comments
;
The following automatic conversions were performed:

'_symmetry_cell_setting' value 'Monoclinic' changed to 'monoclinic'
according to /home/saulius/struct/CIF-dictionaries/cif_core.dic
dictionary named 'cif_core.dic' version 2.4.2 from 2011-04-26.

Automatic conversion script
Id: cif_fix_values 1715 2011-07-08 13:25:40Z adriana 

The following automatic conversions were performed:

'_exptl_crystal_density_meas' value 'not measured' was changed to '?'
- the value is perceived as not measured.

Automatic conversion script
Id: cif_fix_values 3008 2015-01-20 13:52:24Z robertas 
;
_cod_original_sg_symbol_H-M P2(1)/c
_cod_database_code 4502584

loop_
_symmetry_equiv_pos_as_xyz
'x, y, z'
'-x, y+1/2, -z+1/2'
'-x, -y, -z'
'x, -y-1/2, z-1/2'

loop_
_atom_site_label
_atom_site_type_symbol
_atom_site_fract_x
_atom_site_fract_y
_atom_site_fract_z
_atom_site_U_iso_or_equiv
_atom_site_adp_type
_atom_site_occupancy
_atom_site_symmetry_multiplicity
_atom_site_calc_flag
_atom_site_refinement_flags
C1 C 0.4650(5) 0.3450(2) 0.4831(3) 0.0438(7) Uani 1 1 d .
C2 C 0.4932(5) 0.4101(2) 0.6564(2) 0.0439(7) Uani 1 1 d .
C3 C 0.4748(6) 0.3242(2) 0.7023(3) 0.0547(9) Uani 1 1 d .
H3 H 0.4775 0.3169 0.7753 0.066 Uiso 1 1 calc R
C4 C 0.4539(6) 0.2556(2) 0.6349(3) 0.0539(9) Uani 1 1 d .
H4 H 0.4416 0.1993 0.6622 0.065 Uiso 1 1 calc R
C5 C 0.0438(5) 0.6506(3) 0.5566(3) 0.0543(9) Uani 1 1 d .
C6 C 0.0491(6) 0.6832(3) 0.7397(3) 0.0623(10) Uani 1 1 d .
H6 H 0.0581 0.7271 0.7917 0.075 Uiso 1 1 calc R
C7 C 0.0332(6) 0.6007(3) 0.7711(3) 0.0602(9) Uani 1 1 d .
H7 H 0.0295 0.5855 0.8416 0.072 Uiso 1 1 calc R
C8 C 0.0219(5) 0.5353(3) 0.6855(3) 0.0540(9) Uani 1 1 d .
C9 C 0.5627(5) 0.5433(2) 0.0046(3) 0.0472(8) Uani 1 1 d .
N1 N 0.4848(4) 0.41817(17) 0.5507(2) 0.0413(6) Uani 1 1 d .
N2 N 0.4498(5) 0.26475(18) 0.5291(2) 0.0510(7) Uani 1 1 d .
H2 H 0.4371 0.2183 0.4893 0.061 Uiso 1 1 calc R
N3 N 0.5168(4) 0.48150(19) 0.7150(2) 0.0504(7) Uani 1 1 d .
H3A H 0.5266 0.5321 0.6856 0.060 Uiso 1 1 calc R
H3B H 0.5227 0.4780 0.7831 0.060 Uiso 1 1 calc R
N4 N 0.0266(4) 0.5585(2) 0.5867(2) 0.0491(7) Uani 1 1 d .
N5 N 0.0535(5) 0.7091(2) 0.6383(3) 0.0636(9) Uani 1 1 d .
H5 H 0.0627 0.7645 0.6252 0.076 Uiso 1 1 calc R
N6 N 0.0040(5) 0.4513(2) 0.7027(3) 0.0623(9) Uani 1 1 d .
H6A H -0.0041 0.4144 0.6506 0.075 Uiso 1 1 calc R
H6B H 0.0001 0.4326 0.7662 0.075 Uiso 1 1 calc R
O1 O 0.4608(4) 0.35245(16) 0.38600(19) 0.0543(6) Uani 1 1 d .
O2 O 0.0471(4) 0.67121(18) 0.4662(2) 0.0650(8) Uani 1 1 d .
O3 O 0.7035(4) 0.54919(19) -0.0485(2) 0.0702(8) Uani 1 1 d .
O4 O 0.5134(6) 0.60175(17) 0.0632(3) 0.0749(9) Uani 1 1 d .
H4A H 0.3855 0.6071 0.0509 0.112 Uiso 1 1 calc R
O5 O 0.0598(4) 0.88596(18) 0.5853(2) 0.0612(7) Uani 1 1 d .
H1W H -0.0424 0.9025 0.5389 0.080 Uiso 1 1 d .
H2W H 0.1841 0.9119 0.5711 0.080 Uiso 1 1 d .

loop_
_atom_site_aniso_label
_atom_site_aniso_U_11
_atom_site_aniso_U_22
_atom_site_aniso_U_33
_atom_site_aniso_U_23
_atom_site_aniso_U_13
_atom_site_aniso_U_12
C1 0.0369(15) 0.0472(17) 0.0487(18) 0.0003(13) 0.0119(12) 0.0029(12)
C2 0.0384(15) 0.0534(18) 0.0412(16) 0.0035(13) 0.0113(12) 0.0067(13)
C3 0.060(2) 0.056(2) 0.0511(19) 0.0118(16) 0.0177(16) 0.0112(15)
C4 0.055(2) 0.0511(19) 0.058(2) 0.0105(15) 0.0174(16) 0.0064(15)
C5 0.0381(16) 0.068(2) 0.057(2) -0.0158(17) 0.0117(14) 0.0004(14)
C6 0.055(2) 0.077(3) 0.057(2) -0.0117(19) 0.0139(16) -0.0042(18)
C7 0.058(2) 0.067(2) 0.058(2) -0.0062(18) 0.0171(17) -0.0035(17)
C8 0.0402(16) 0.071(2) 0.053(2) -0.0007(17) 0.0138(14) 0.0005(15)
C9 0.0577(19) 0.0451(17) 0.0426(16) -0.0048(13) 0.0194(14) -0.0017(14)
N1 0.0413(13) 0.0453(14) 0.0382(13) 0.0010(10) 0.0099(10) 0.0033(10)
N2 0.0571(17) 0.0429(15) 0.0559(17) -0.0015(12) 0.0182(13) 0.0024(12)
N3 0.0567(16) 0.0567(17) 0.0398(14) -0.0014(12) 0.0145(12) 0.0062(13)
N4 0.0414(14) 0.0589(17) 0.0484(15) -0.0047(12) 0.0122(11) 0.0038(11)
N5 0.0614(19) 0.0557(18) 0.076(2) -0.0076(16) 0.0193(16) 0.0005(14)
N6 0.0532(17) 0.084(2) 0.0532(18) 0.0027(16) 0.0178(14) 0.0000(15)
O1 0.0684(15) 0.0529(14) 0.0426(13) -0.0049(10) 0.0136(11) 0.0006(11)
O2 0.0713(17) 0.0603(16) 0.0639(18) 0.0068(13) 0.0146(13) 0.0016(12)
O3 0.0728(18) 0.0706(17) 0.0778(19) -0.0222(14) 0.0407(15) -0.0216(13)
O4 0.117(2) 0.0428(14) 0.081(2) -0.0140(13) 0.0583(19) -0.0110(15)
O5 0.0569(14) 0.0612(16) 0.0691(17) 0.0081(12) 0.0210(12) -0.0038(11)

loop_
_atom_type_symbol
_atom_type_description
_atom_type_scat_dispersion_real
_atom_type_scat_dispersion_imag
_atom_type_scat_source
C C 0.0033 0.0016 'International Tables Vol C Tables 4.2.6.8 and 6.1.1.4'
H H 0.0000 0.0000 'International Tables Vol C Tables 4.2.6.8 and 6.1.1.4'
O O 0.0106 0.0060 'International Tables Vol C Tables 4.2.6.8 and 6.1.1.4'
N N 0.0061 0.0033 'International Tables Vol C Tables 4.2.6.8 and 6.1.1.4'

loop_
_geom_angle_atom_site_label_1
_geom_angle_atom_site_label_2
_geom_angle_atom_site_label_3
_geom_angle
_geom_angle_site_symmetry_3
O1 C1 N2 121.5(3) .
O1 C1 N1 121.7(3) .
N2 C1 N1 116.9(3) .
N3 C2 N1 118.3(3) .
N3 C2 C3 121.8(3) .
N1 C2 C3 119.9(3) .
C4 C3 C2 116.7(3) .
C4 C3 H3 121.7 .
C2 C3 H3 121.7 .
C3 C4 N2 122.6(3) .
C3 C4 H4 118.7 .
N2 C4 H4 118.7 .
O2 C5 N5 123.9(4) .
O2 C5 N4 121.3(3) .
N5 C5 N4 114.7(3) .
C7 C6 N5 125.4(4) .
C7 C6 H6 117.3 .
N5 C6 H6 117.3 .
C6 C7 C8 114.3(4) .
C6 C7 H7 122.9 .
C8 C7 H7 122.9 .
N6 C8 N4 116.4(3) .
N6 C8 C7 122.0(4) .
N4 C8 C7 121.6(4) .
O4 C9 O3 125.5(3) .
O4 C9 C9 117.1(3) 3_665
O3 C9 C9 117.3(3) 3_665
C2 N1 C1 121.8(3) .
C4 N2 C1 122.1(3) .
C4 N2 H2 118.9 .
C1 N2 H2 118.9 .
C2 N3 H3A 120.0 .
C2 N3 H3B 120.0 .
H3A N3 H3B 120.0 .
C8 N4 C5 121.8(3) .
C6 N5 C5 122.2(4) .
C6 N5 H5 118.9 .
C5 N5 H5 118.9 .
C8 N6 H6A 120.0 .
C8 N6 H6B 120.0 .
H6A N6 H6B 120.0 .
C9 O4 H4A 109.5 .
H1W O5 H2W 109.4 .

loop_
_geom_bond_atom_site_label_1
_geom_bond_atom_site_label_2
_geom_bond_distance
_geom_bond_site_symmetry_2
C1 O1 1.233(4) .
C1 N2 1.360(4) .
C1 N1 1.391(4) .
C2 N3 1.304(4) .
C2 N1 1.337(4) .
C2 C3 1.440(5) .
C3 C4 1.335(5) .
C3 H3 0.9300 .
C4 N2 1.345(5) .
C4 H4 0.9300 .
C5 O2 1.194(5) .
C5 N5 1.355(5) .
C5 N4 1.456(5) .
C6 C7 1.321(6) .
C6 N5 1.352(5) .
C6 H6 0.9300 .
C7 C8 1.461(5) .
C7 H7 0.9300 .
C8 N6 1.300(5) .
C8 N4 1.309(5) .
C9 O4 1.240(4) .
C9 O3 1.246(4) .
C9 C9 1.536(6) 3_665
N2 H2 0.8600 .
N3 H3A 0.8600 .
N3 H3B 0.8600 .
N5 H5 0.8600 .
N6 H6A 0.8600 .
N6 H6B 0.8600 .
O4 H4A 0.8200 .
O5 H1W 0.8334 .
O5 H2W 0.9493 .
